data_7061911
loop_
_publ_author_name
'Ghosh, Priyanka'
'Panda, Subhra Jyoti'
'Purohit, Chandra Shekhar'

_publ_section_title
;
 A new short synthesis route for favipiravir and its analogue: Their
 tautomerization behaviour
;
_journal_issue 39
_journal_name_full 'New Journal of Chemistry'
_journal_page_first 18824
_journal_page_last 18831
_journal_paper_doi 10.1039/D2NJ02996K
_journal_volume 46
_journal_year 2022
_chemical_formula_moiety 'C7 H7 Br N2 O3'
_chemical_formula_sum 'C7 H7 Br N2 O3'
_chemical_formula_weight 247.06
_space_group_crystal_system tetragonal
_space_group_IT_number 86
_space_group_name_Hall '-P 4bc'
_space_group_name_H-M_alt 'P 42/n :2'
_atom_sites_solution_hydrogens geom
_atom_sites_solution_primary dual
_audit_creation_date 2022-02-28
_audit_creation_method
;
Olex2 1.3
(compiled 2020.11.12 svn.r5f609507 for OlexSys, GUI svn.r6408)
;
_audit_update_record
;
2022-02-28 deposited with the CCDC.	2022-09-21 downloaded from the CCDC.
;
_cell_angle_alpha 90
_cell_angle_beta 90
_cell_angle_gamma 90
_cell_formula_units_Z 8
_cell_length_a 18.4161(7)
_cell_length_b 18.4161(7)
_cell_length_c 5.5450(2)
_cell_measurement_reflns_used 3123
_cell_measurement_temperature 298.8(5)
_cell_measurement_theta_max 70.2460
_cell_measurement_theta_min 4.7790
_cell_volume 1880.60(12)
_computing_cell_refinement 'CrysAlisPro 1.171.40.84a (Rigaku OD, 2020)'
_computing_data_collection 'CrysAlisPro 1.171.40.84a (Rigaku OD, 2020)'
_computing_data_reduction 'CrysAlisPro 1.171.40.84a (Rigaku OD, 2020)'
_computing_molecular_graphics 'Olex2 1.3 (Dolomanov et al., 2009)'
_computing_publication_material 'Olex2 1.3 (Dolomanov et al., 2009)'
_computing_structure_refinement 'SHELXL 2018/3 (Sheldrick, 2015)'
_computing_structure_solution 'SHELXT 2014/5 (Sheldrick, 2014)'
_diffrn_ambient_environment air
_diffrn_ambient_temperature 298.8(5)
_diffrn_detector 'Hybrid Pixel Array Detector'
_diffrn_detector_area_resol_mean 5.8140
_diffrn_detector_type 'Pilatus 200K'
_diffrn_measured_fraction_theta_full 0.9989
_diffrn_measured_fraction_theta_max 0.9842
_diffrn_measurement_details
;
List of Runs (angles in degrees, time in seconds):

  # Type    Start    End  Width  t~exp~   \w     \q     \k     \f   Frames
#--------------------------------------------------------------------------
  1  \w    -70.00  23.00   0.50    1.60    --  -38.50  92.00 120.00  186
  2  \w     33.00 106.00   0.50    6.00    --  102.63 -92.00   7.00  146
  3  \w    104.00 171.00   0.50    6.00    --  102.63  92.00 120.00  134
  4  \w   -105.00 -35.00   0.50    1.60    --  -38.50 -38.00 -90.00  140
  5  \w     -1.00  82.00   0.50    1.60    --   49.56 -92.00   7.00  166
  6  \w     35.00 106.00   0.50    6.00    --  102.63 -30.00  30.00  142
  7  \w     98.00 167.00   0.50    6.00    --  102.63  45.00 -90.00  138
  8  \w     98.00 167.00   0.50    6.00    --  102.63  45.00  30.00  138
  9  \w     98.00 167.00   0.50    6.00    --  102.63  45.00-120.00  138
 10  \w     38.00  69.00   0.50    1.60    --   49.56  57.00 150.00   62
;
_diffrn_measurement_device 'four-circle diffractometer'
_diffrn_measurement_device_type 'SuperNova, Dual, Cu at home/near, Pilatus 200K'
_diffrn_measurement_method '\w scans'
_diffrn_orient_matrix_type 'CrysAlisPro convention (1999,Acta A55,543-557)'
_diffrn_orient_matrix_UB_11 0.0322036000
_diffrn_orient_matrix_UB_12 0.0652532000
_diffrn_orient_matrix_UB_13 -0.1369119000
_diffrn_orient_matrix_UB_21 0.0696406000
_diffrn_orient_matrix_UB_22 -0.0438533000
_diffrn_orient_matrix_UB_23 -0.0494418000
_diffrn_orient_matrix_UB_31 -0.0333888000
_diffrn_orient_matrix_UB_32 -0.0286355000
_diffrn_orient_matrix_UB_33 -0.2364775000
_diffrn_radiation_monochromator mirror
_diffrn_radiation_probe x-ray
_diffrn_radiation_type 'Cu K\a'
_diffrn_radiation_wavelength 1.54184
_diffrn_reflns_av_R_equivalents 0.0407
_diffrn_reflns_av_unetI/netI 0.0327
_diffrn_reflns_Laue_measured_fraction_full 0.998
_diffrn_reflns_Laue_measured_fraction_max 0.982
_diffrn_reflns_limit_h_max 23
_diffrn_reflns_limit_h_min -22
_diffrn_reflns_limit_k_max 23
_diffrn_reflns_limit_k_min -22
_diffrn_reflns_limit_l_max 6
_diffrn_reflns_limit_l_min -6
_diffrn_reflns_number 7767
_diffrn_reflns_point_group_measured_fraction_full 0.998
_diffrn_reflns_point_group_measured_fraction_max 0.982
_diffrn_reflns_theta_full 67.684
_diffrn_reflns_theta_max 75.343
_diffrn_reflns_theta_min 4.803
_diffrn_source 'micro-focus sealed X-ray tube'
_diffrn_source_type 'SuperNova (Cu) X-ray Source'
_exptl_absorpt_coefficient_mu 5.824
_exptl_absorpt_correction_T_max 1.00000
_exptl_absorpt_correction_T_min 0.46812
_exptl_absorpt_correction_type multi-scan
_exptl_absorpt_process_details
;
CrysAlisPro 1.171.40.84a (Rigaku Oxford Diffraction, 2020)
Empirical absorption correction using spherical harmonics,
implemented in SCALE3 ABSPACK scaling algorithm.
;
_exptl_crystal_colour 'clear light colourless'
_exptl_crystal_colour_lustre clear
_exptl_crystal_colour_modifier light
_exptl_crystal_colour_primary colourless
_exptl_crystal_density_diffrn 1.745
_exptl_crystal_description needle
_exptl_crystal_F_000 976
_exptl_crystal_preparation 'As per the reaction scheme'
_exptl_crystal_recrystallization_method 'Slow evaporation'
_exptl_crystal_size_max 0.27
_exptl_crystal_size_mid 0.17
_exptl_crystal_size_min 0.15
_refine_diff_density_max 0.467
_refine_diff_density_min -0.482
_refine_diff_density_rms 0.052
_refine_ls_extinction_method none
_refine_ls_goodness_of_fit_ref 1.047
_refine_ls_hydrogen_treatment constr
_refine_ls_matrix_type full
_refine_ls_number_parameters 120
_refine_ls_number_reflns 1908
_refine_ls_number_restraints 0
_refine_ls_restrained_S_all 1.047
_refine_ls_R_factor_all 0.0570
_refine_ls_R_factor_gt 0.0416
_refine_ls_shift/su_max 0.000
_refine_ls_shift/su_mean 0.000
_refine_ls_structure_factor_coef Fsqd
_refine_ls_weighting_details 'w=1/[\s^2^(Fo^2^)+(0.0371P)^2^+1.3940P] where P=(Fo^2^+2Fc^2^)/3'
_refine_ls_weighting_scheme calc
_refine_ls_wR_factor_gt 0.0992
_refine_ls_wR_factor_ref 0.1075
_reflns_Friedel_coverage 0.000
_reflns_number_gt 1432
_reflns_number_total 1908
_reflns_threshold_expression 'I > 2\s(I)'
_cod_data_source_file d2nj02996k2.cif
_cod_data_source_block 4a
_cod_depositor_comments 'Adding full bibliography for 7061906--7061913.cif.'
_cod_original_cell_volume 1880.60(16)
_cod_original_sg_symbol_H-M 'P 42/n'
_cod_database_code 7061911
_shelx_shelxl_version_number 2018/3
_chemical_oxdiff_formula 'C56 H64 Br8 N16 O24 '
_shelx_space_group_comment
;
The symmetry employed for this shelxl refinement is uniquely defined
by the following loop, which should always be used as a source of
symmetry information in preference to the above space-group names.
They are only intended as comments.
;
_shelx_estimated_absorpt_t_max 0.475
_shelx_estimated_absorpt_t_min 0.302
_diffrn_oxdiff_digest_frames
;
01fbe7884a3624b965386b90a9d884716c00034a2a5
;
_reflns_odcompleteness_completeness 99.89
_reflns_odcompleteness_iscentric 1
_reflns_odcompleteness_theta 66.97
_olex2_refinement_description
;
1. Fixed Uiso
 At 1.2 times of:
  All C(H) groups, All C(H,H) groups
 At 1.5 times of:
  All C(H,H,H) groups, All O(H) groups
2.a Secondary CH2 refined with riding coordinates:
 C6(H6A,H6B)
2.b Aromatic/amide H refined with riding coordinates:
 C4(H4)
2.c Idealised Me refined as rotating group:
 C7(H7A,H7B,H7C)
2.d Idealised tetrahedral OH refined as rotating group:
 O1(H1)
;
_olex2_exptl_crystal_mounting_method 'Mounted on the loop'
_olex2_submission_special_instructions 'No special instructions were received'
_oxdiff_exptl_absorpt_empirical_details
;
Empirical correction (ABSPACK) includes:
- Absorption correction using spherical harmonics
- Frame scaling
;
_oxdiff_exptl_absorpt_empirical_full_max 1.609
_oxdiff_exptl_absorpt_empirical_full_min 0.624

loop_
_space_group_symop_operation_xyz
'x, y, z'
'-x+1/2, -y+1/2, z'
'-y, x+1/2, z+1/2'
'y+1/2, -x, z+1/2'
'-x, -y, -z'
'x-1/2, y-1/2, -z'
'y, -x-1/2, -z-1/2'
'-y-1/2, x, -z-1/2'

loop_
_atom_site_label
_atom_site_type_symbol
_atom_site_fract_x
_atom_site_fract_y
_atom_site_fract_z
_atom_site_U_iso_or_equiv
_atom_site_adp_type
_atom_site_occupancy
_atom_site_site_symmetry_order
_atom_site_calc_flag
_atom_site_refinement_flags_posn
_atom_site_refinement_flags_adp
_atom_site_refinement_flags_occupancy
_atom_site_disorder_assembly
_atom_site_disorder_group
Br1 Br 0.32357(3) 0.32615(3) -0.03548(9) 0.0917(2) Uani 1 1 d . . . . .
O1 O 0.39820(16) 0.52885(15) 0.7409(6) 0.0903(9) Uani 1 1 d . . . . .
H1 H 0.433740 0.514899 0.816976 0.135 Uiso 1 1 calc R U . . .
O2 O 0.50814(16) 0.44145(15) 0.8329(6) 0.0897(9) Uani 1 1 d . . . . .
O3 O 0.52136(14) 0.34142(13) 0.6125(5) 0.0779(7) Uani 1 1 d . . . . .
N1 N 0.32469(18) 0.49674(18) 0.4365(7) 0.0816(10) Uani 1 1 d . . . . .
N2 N 0.40657(15) 0.37308(14) 0.3428(5) 0.0596(7) Uani 1 1 d . . . . .
C1 C 0.3829(2) 0.48093(19) 0.5664(7) 0.0683(9) Uani 1 1 d . . . . .
C2 C 0.42433(17) 0.41893(17) 0.5228(6) 0.0588(8) Uani 1 1 d . . . . .
C3 C 0.34932(19) 0.39023(19) 0.2181(7) 0.0659(9) Uani 1 1 d . . . . .
C4 C 0.3079(2) 0.4515(2) 0.2625(8) 0.0792(11) Uani 1 1 d . . . . .
H4 H 0.267419 0.460724 0.167123 0.095 Uiso 1 1 calc R U . . .
C5 C 0.48862(19) 0.40161(19) 0.6715(7) 0.0656(9) Uani 1 1 d . . . . .
C6 C 0.5874(2) 0.3231(3) 0.7440(11) 0.1035(16) Uani 1 1 d . . . . .
H6A H 0.575391 0.301563 0.898674 0.124 Uiso 1 1 calc R U . . .
H6B H 0.616215 0.366333 0.772247 0.124 Uiso 1 1 calc R U . . .
C7 C 0.6280(3) 0.2714(3) 0.5965(15) 0.140(3) Uani 1 1 d . . . . .
H7A H 0.634090 0.290769 0.437116 0.210 Uiso 1 1 calc R U . . .
H7B H 0.601779 0.226400 0.587816 0.210 Uiso 1 1 calc R U . . .
H7C H 0.674763 0.263014 0.667736 0.210 Uiso 1 1 calc R U . . .

loop_
_atom_site_aniso_label
_atom_site_aniso_U_11
_atom_site_aniso_U_22
_atom_site_aniso_U_33
_atom_site_aniso_U_23
_atom_site_aniso_U_13
_atom_site_aniso_U_12
Br1 0.1055(4) 0.0987(4) 0.0709(3) -0.0078(2) -0.0238(2) -0.0220(3)
O1 0.089(2) 0.0711(16) 0.111(2) -0.0293(17) -0.0180(17) 0.0078(14)
O2 0.0902(19) 0.0812(18) 0.098(2) -0.0277(16) -0.0315(17) 0.0003(14)
O3 0.0668(15) 0.0648(15) 0.1022(19) -0.0118(14) -0.0228(14) 0.0057(12)
N1 0.070(2) 0.0660(19) 0.109(3) -0.0083(19) -0.0145(19) 0.0040(15)
N2 0.0592(16) 0.0581(15) 0.0614(16) -0.0034(13) -0.0022(13) -0.0062(12)
C1 0.065(2) 0.0581(19) 0.081(2) -0.0079(19) -0.0045(18) -0.0038(16)
C2 0.0556(18) 0.0531(17) 0.068(2) -0.0045(15) -0.0017(15) -0.0052(14)
C3 0.065(2) 0.066(2) 0.066(2) 0.0019(17) -0.0065(17) -0.0131(17)
C4 0.066(2) 0.075(2) 0.097(3) 0.006(2) -0.020(2) 0.0001(19)
C5 0.0616(19) 0.0572(19) 0.078(2) -0.0083(18) -0.0061(18) -0.0056(16)
C6 0.077(3) 0.085(3) 0.149(5) 0.000(3) -0.043(3) 0.005(2)
C7 0.082(3) 0.127(4) 0.212(8) -0.001(5) -0.014(4) 0.032(3)

loop_
_atom_type_symbol
_atom_type_description
_atom_type_scat_dispersion_real
_atom_type_scat_dispersion_imag
_atom_type_scat_source
C C 0.0181 0.0091 'International Tables Vol C Tables 4.2.6.8 and 6.1.1.4'
H H 0.0000 0.0000 'International Tables Vol C Tables 4.2.6.8 and 6.1.1.4'
Br Br -0.6763 1.2805 'International Tables Vol C Tables 4.2.6.8 and 6.1.1.4'
N N 0.0311 0.0180 'International Tables Vol C Tables 4.2.6.8 and 6.1.1.4'
O O 0.0492 0.0322 'International Tables Vol C Tables 4.2.6.8 and 6.1.1.4'

loop_
_geom_angle_atom_site_label_1
_geom_angle_atom_site_label_2
_geom_angle_atom_site_label_3
_geom_angle
_geom_angle_site_symmetry_1
_geom_angle_site_symmetry_3
_geom_angle_publ_flag
C1 O1 H1 109.5 . . ?
C5 O3 C6 117.2(3) . . ?
C4 N1 C1 116.8(3) . . ?
C3 N2 C2 116.0(3) . . ?
O1 C1 C2 123.3(3) . . ?
N1 C1 O1 114.7(3) . . ?
N1 C1 C2 121.9(3) . . ?
N2 C2 C1 120.6(3) . . ?
N2 C2 C5 118.2(3) . . ?
C1 C2 C5 121.2(3) . . ?
N2 C3 Br1 116.5(3) . . ?
N2 C3 C4 123.4(3) . . ?
C4 C3 Br1 120.1(3) . . ?
N1 C4 C3 121.3(4) . . ?
N1 C4 H4 119.4 . . ?
C3 C4 H4 119.4 . . ?
O2 C5 O3 124.3(3) . . ?
O2 C5 C2 121.3(3) . . ?
O3 C5 C2 114.5(3) . . ?
O3 C6 H6A 110.2 . . ?
O3 C6 H6B 110.2 . . ?
O3 C6 C7 107.3(4) . . ?
H6A C6 H6B 108.5 . . ?
C7 C6 H6A 110.2 . . ?
C7 C6 H6B 110.2 . . ?
C6 C7 H7A 109.5 . . ?
C6 C7 H7B 109.5 . . ?
C6 C7 H7C 109.5 . . ?
H7A C7 H7B 109.5 . . ?
H7A C7 H7C 109.5 . . ?
H7B C7 H7C 109.5 . . ?

loop_
_geom_bond_atom_site_label_1
_geom_bond_atom_site_label_2
_geom_bond_distance
_geom_bond_site_symmetry_2
_geom_bond_publ_flag
Br1 C3 1.896(4) . ?
O1 H1 0.8200 . ?
O1 C1 1.339(4) . ?
O2 C5 1.212(4) . ?
O3 C5 1.304(4) . ?
O3 C6 1.458(5) . ?
N1 C1 1.324(5) . ?
N1 C4 1.312(5) . ?
N2 C2 1.348(4) . ?
N2 C3 1.300(4) . ?
C1 C2 1.394(5) . ?
C2 C5 1.478(5) . ?
C3 C4 1.383(5) . ?
C4 H4 0.9300 . ?
C6 H6A 0.9700 . ?
C6 H6B 0.9700 . ?
C6 C7 1.460(8) . ?
C7 H7A 0.9600 . ?
C7 H7B 0.9600 . ?
C7 H7C 0.9600 . ?

loop_
_geom_torsion_atom_site_label_1
_geom_torsion_atom_site_label_2
_geom_torsion_atom_site_label_3
_geom_torsion_atom_site_label_4
_geom_torsion
_geom_torsion_site_symmetry_1
_geom_torsion_site_symmetry_2
_geom_torsion_site_symmetry_3
_geom_torsion_site_symmetry_4
_geom_torsion_publ_flag
Br1 C3 C4 N1 -179.8(3) . . . . ?
O1 C1 C2 N2 -179.3(3) . . . . ?
O1 C1 C2 C5 0.7(6) . . . . ?
N1 C1 C2 N2 0.8(6) . . . . ?
N1 C1 C2 C5 -179.2(3) . . . . ?
N2 C2 C5 O2 178.6(3) . . . . ?
N2 C2 C5 O3 -1.1(5) . . . . ?
N2 C3 C4 N1 0.2(6) . . . . ?
C1 N1 C4 C3 0.0(6) . . . . ?
C1 C2 C5 O2 -1.4(6) . . . . ?
C1 C2 C5 O3 178.9(3) . . . . ?
C2 N2 C3 Br1 -179.9(2) . . . . ?
C2 N2 C3 C4 0.0(5) . . . . ?
C3 N2 C2 C1 -0.5(5) . . . . ?
C3 N2 C2 C5 179.5(3) . . . . ?
C4 N1 C1 O1 179.6(4) . . . . ?
C4 N1 C1 C2 -0.5(6) . . . . ?
C5 O3 C6 C7 -159.5(4) . . . . ?
C6 O3 C5 O2 -2.7(6) . . . . ?
C6 O3 C5 C2 176.9(4) . . . . ?
